data_4326215
loop_
_publ_author_name
'Shun-Ze Zhan'
'Mian Li'
'Xiao-Ping Zhou'
'Jia Ni'
'Xiao-Chun Huang'
'Dan Li'

_publ_section_title
;
 From Simple to Complex: Topological Evolution and Luminescence Variation
 in a Copper(I) Pyridylpyrazolate System Tuned via Second Ligating Spacers
;
_journal_name_full 'Inorganic Chemistry'
_journal_page_first 8879
_journal_page_last 8892
_journal_paper_doi 10.1021/ic200854s
_journal_volume 50
_journal_year 2011
_chemical_formula_moiety 'C13 H9 Br Cu2 N4'
_chemical_formula_sum 'C13 H9 Br Cu2 N4'
_chemical_formula_weight 428.23
_chemical_name_systematic
; 
 ? 
;
_space_group_IT_number 15
_symmetry_cell_setting monoclinic
_symmetry_space_group_name_Hall '-C 2yc'
_symmetry_space_group_name_H-M 'C 1 2/c 1'
_atom_sites_solution_hydrogens geom
_atom_sites_solution_primary direct
_atom_sites_solution_secondary difmap
_audit_creation_method SHELXL-97
_cell_angle_alpha 90.00
_cell_angle_beta 125.461(2)
_cell_angle_gamma 90.00
_cell_formula_units_Z 4
_cell_length_a 16.6627(19)
_cell_length_b 9.7028(11)
_cell_length_c 10.1856(12)
_cell_measurement_reflns_used 2500
_cell_measurement_temperature 293(2)
_cell_measurement_theta_max 27.465
_cell_measurement_theta_min 2.047
_cell_volume 1341.3(3)
_computing_cell_refinement 'Bruker SMART'
_computing_data_collection 'Bruker SMART'
_computing_data_reduction 'Bruker SAINT'
_computing_molecular_graphics 'Bruker SHELXTL'
_computing_publication_material 'Bruker SHELXTL'
_computing_structure_refinement 'SHELXL-97 (Sheldrick, 1997)'
_computing_structure_solution 'SHELXS-97 (Sheldrick, 1990)'
_diffrn_ambient_temperature 293(2)
_diffrn_measured_fraction_theta_full 0.985
_diffrn_measured_fraction_theta_max 0.985
_diffrn_measurement_device_type 'CCD area detector'
_diffrn_measurement_method 'phi and omega scans'
_diffrn_radiation_monochromator graphite
_diffrn_radiation_source 'fine-focus sealed tube'
_diffrn_radiation_type MoK\a
_diffrn_radiation_wavelength 0.71073
_diffrn_reflns_av_R_equivalents 0.0236
_diffrn_reflns_av_sigmaI/netI 0.0331
_diffrn_reflns_limit_h_max 21
_diffrn_reflns_limit_h_min -16
_diffrn_reflns_limit_k_max 12
_diffrn_reflns_limit_k_min -12
_diffrn_reflns_limit_l_max 13
_diffrn_reflns_limit_l_min -13
_diffrn_reflns_number 4383
_diffrn_reflns_theta_full 27.99
_diffrn_reflns_theta_max 27.99
_diffrn_reflns_theta_min 2.58
_exptl_absorpt_coefficient_mu 6.141
_exptl_absorpt_correction_T_max 0.4802
_exptl_absorpt_correction_T_min 0.4044
_exptl_absorpt_correction_type multi-scan
_exptl_absorpt_process_details 'SADABS (Sheldrick, 1996)'
_exptl_crystal_colour 'light yellow'
_exptl_crystal_density_diffrn 2.121
_exptl_crystal_density_meas ?
_exptl_crystal_description block
_exptl_crystal_F_000 832
_exptl_crystal_size_max 0.18
_exptl_crystal_size_mid 0.15
_exptl_crystal_size_min 0.14
_refine_diff_density_max 0.893
_refine_diff_density_min -1.053
_refine_diff_density_rms 0.183
_refine_ls_extinction_method none
_refine_ls_goodness_of_fit_ref 1.275
_refine_ls_hydrogen_treatment constr
_refine_ls_matrix_type full
_refine_ls_number_parameters 128
_refine_ls_number_reflns 1593
_refine_ls_number_restraints 4
_refine_ls_restrained_S_all 1.274
_refine_ls_R_factor_all 0.0641
_refine_ls_R_factor_gt 0.0574
_refine_ls_shift/su_max 0.000
_refine_ls_shift/su_mean 0.000
_refine_ls_structure_factor_coef Fsqd
_refine_ls_weighting_details 'calc w=1/[\s^2^(Fo^2^)+(0.0630P)^2^+21.1568P] where P=(Fo^2^+2Fc^2^)/3'
_refine_ls_weighting_scheme calc
_refine_ls_wR_factor_gt 0.1794
_refine_ls_wR_factor_ref 0.1822
_reflns_number_gt 1391
_reflns_number_total 1593
_reflns_threshold_expression >2sigma(I)
_cod_data_source_file ic200854s_si_002_2.cif
_cod_data_source_block 2-Br
_cod_depositor_comments
;
The following automatic conversions were performed:

'_exptl_crystal_density_meas' value 'none' was changed to '?' - the
value is perceived as not measured.

Automatic conversion script
Id: cif_fix_values 3008 2015-01-20 13:52:24Z robertas 
;
_cod_database_code 4326215

loop_
_symmetry_equiv_pos_as_xyz
'x, y, z'
'-x, y, -z+1/2'
'x+1/2, y+1/2, z'
'-x+1/2, y+1/2, -z+1/2'
'-x, -y, -z'
'x, -y, z-1/2'
'-x+1/2, -y+1/2, -z'
'x+1/2, -y+1/2, z-1/2'

loop_
_atom_site_label
_atom_site_type_symbol
_atom_site_fract_x
_atom_site_fract_y
_atom_site_fract_z
_atom_site_U_iso_or_equiv
_atom_site_adp_type
_atom_site_occupancy
_atom_site_symmetry_multiplicity
_atom_site_calc_flag
_atom_site_refinement_flags
_atom_site_disorder_assembly
_atom_site_disorder_group
Cu1 Cu 0.40598(7) 0.25798(10) 1.06011(11) 0.0350(3) Uani 1 1 d . . .
N1 N 0.4608(4) 0.4306(6) 1.1702(6) 0.0320(14) Uani 1 1 d . . .
N4 N 0.1998(5) 0.6873(7) 0.6496(7) 0.0360(15) Uani 1 1 d . . .
Br1 Br 0.5000 0.06379(12) 1.2500 0.0491(4) Uani 1 2 d S . .
C1 C 0.3330(11) 0.5363(15) 0.8188(17) 0.032(3) Uani 0.50 1 d PD A 1
H1 H 0.3715 0.4628 0.8268 0.038 Uiso 0.50 1 calc PR A 1
C2 C 0.2541(12) 0.5797(15) 0.6680(17) 0.034(3) Uani 0.50 1 d PD A 1
H2 H 0.2390 0.5318 0.5772 0.041 Uiso 0.50 1 calc PR A 1
C3 C 0.2170(12) 0.7473(18) 0.7851(19) 0.043(4) Uani 0.50 1 d PD A 1
H3 H 0.1749 0.8169 0.7732 0.052 Uiso 0.50 1 calc PR A 1
C4 C 0.2931(12) 0.7097(17) 0.9370(17) 0.038(4) Uani 0.50 1 d PD A 1
H4 H 0.3036 0.7558 1.0257 0.046 Uiso 0.50 1 calc PR A 1
C5 C 0.3557(5) 0.6011(8) 0.9594(8) 0.0275(14) Uani 1 1 d D . .
C6 C 0.4377(5) 0.5615(7) 1.1222(8) 0.0265(14) Uani 1 1 d . A .
C7 C 0.5000 0.6488(12) 1.2500 0.033(2) Uani 1 2 d S . .
H7 H 0.5000 0.7446 1.2500 0.039 Uiso 1 2 calc SR A .
C1' C 0.2668(11) 0.5318(16) 0.8698(17) 0.036(3) Uani 0.50 1 d PD A 2
H1' H 0.2567 0.4549 0.9129 0.043 Uiso 0.50 1 calc PR A 2
C2' C 0.1931(11) 0.5760(16) 0.7167(19) 0.037(4) Uani 0.50 1 d PD A 2
H2' H 0.1354 0.5245 0.6576 0.044 Uiso 0.50 1 calc PR A 2
C3' C 0.2898(13) 0.7542(17) 0.736(2) 0.040(4) Uani 0.50 1 d PD A 2
H3' H 0.2995 0.8282 0.6886 0.048 Uiso 0.50 1 calc PR A 2
C4' C 0.3663(12) 0.7150(16) 0.8911(19) 0.037(3) Uani 0.50 1 d PD A 2
H4' H 0.4243 0.7658 0.9484 0.044 Uiso 0.50 1 calc PR A 2

loop_
_atom_site_aniso_label
_atom_site_aniso_U_11
_atom_site_aniso_U_22
_atom_site_aniso_U_33
_atom_site_aniso_U_23
_atom_site_aniso_U_13
_atom_site_aniso_U_12
Cu1 0.0301(5) 0.0322(5) 0.0242(5) -0.0086(4) 0.0052(4) -0.0068(4)
N1 0.025(3) 0.028(3) 0.014(3) 0.000(2) -0.005(2) 0.000(2)
N4 0.034(3) 0.035(4) 0.020(3) 0.007(3) 0.005(3) 0.006(3)
Br1 0.0474(7) 0.0289(6) 0.0359(6) 0.000 0.0041(5) 0.000
C1 0.034(8) 0.029(7) 0.023(7) 0.005(6) 0.011(6) 0.002(6)
C2 0.044(8) 0.031(7) 0.019(6) 0.004(5) 0.013(6) 0.008(6)
C3 0.038(9) 0.052(10) 0.024(7) 0.008(7) 0.009(7) 0.023(8)
C4 0.041(9) 0.044(9) 0.016(6) 0.003(6) 0.009(6) 0.020(7)
C5 0.023(3) 0.032(4) 0.016(3) 0.004(3) 0.004(3) 0.005(3)
C6 0.025(3) 0.028(3) 0.016(3) 0.005(2) 0.005(3) 0.005(3)
C7 0.029(5) 0.033(5) 0.020(4) 0.000 0.005(4) 0.000
C1' 0.036(8) 0.025(7) 0.027(7) -0.004(6) 0.008(6) 0.005(6)
C2' 0.019(6) 0.033(8) 0.037(8) -0.002(6) 0.004(6) 0.005(6)
C3' 0.038(9) 0.040(9) 0.034(8) 0.013(7) 0.017(7) 0.000(7)
C4' 0.030(7) 0.034(8) 0.030(7) 0.001(6) 0.008(6) -0.005(6)

loop_
_atom_type_symbol
_atom_type_description
_atom_type_scat_dispersion_real
_atom_type_scat_dispersion_imag
_atom_type_scat_source
C C 0.0033 0.0016 'International Tables Vol C Tables 4.2.6.8 and 6.1.1.4'
H H 0.0000 0.0000 'International Tables Vol C Tables 4.2.6.8 and 6.1.1.4'
N N 0.0061 0.0033 'International Tables Vol C Tables 4.2.6.8 and 6.1.1.4'
Cu Cu 0.3201 1.2651 'International Tables Vol C Tables 4.2.6.8 and 6.1.1.4'
Br Br -0.2901 2.4595 'International Tables Vol C Tables 4.2.6.8 and 6.1.1.4'

loop_
_geom_angle_atom_site_label_1
_geom_angle_atom_site_label_2
_geom_angle_atom_site_label_3
_geom_angle
_geom_angle_site_symmetry_1
_geom_angle_site_symmetry_3
N1 Cu1 N4 140.2(3) . 4_546
N1 Cu1 Br1 109.44(16) . .
N4 Cu1 Br1 110.3(2) 4_546 .
C6 N1 N1 107.9(4) . 2_657
C6 N1 Cu1 132.5(4) . .
N1 N1 Cu1 119.57(16) 2_657 .
C2' N4 C2 62.4(10) . .
C2' N4 C3 81.7(11) . .
C2 N4 C3 117.9(10) . .
C2' N4 C3' 116.2(10) . .
C2 N4 C3' 83.1(10) . .
C3 N4 C3' 69.1(11) . .
C2' N4 Cu1 124.3(8) . 4_556
C2 N4 Cu1 123.0(7) . 4_556
C3 N4 Cu1 119.0(8) . 4_556
C3' N4 Cu1 119.5(8) . 4_556
Cu1 Br1 Cu1 81.97(5) 2_657 .
C2 C1 C5 121.1(13) . .
N4 C2 C1 121.9(13) . .
C4 C3 N4 122.9(14) . .
C3 C4 C5 120.0(13) . .
C4' C5 C1' 117.5(11) . .
C4' C5 C1 83.2(9) . .
C1' C5 C1 63.6(9) . .
C4' C5 C4 67.3(10) . .
C1' C5 C4 81.2(10) . .
C1 C5 C4 115.9(10) . .
C4' C5 C6 118.5(9) . .
C1' C5 C6 124.0(9) . .
C1 C5 C6 124.2(8) . .
C4 C5 C6 119.9(8) . .
N1 C6 C7 109.7(6) . .
N1 C6 C5 123.2(6) . .
C7 C6 C5 127.0(7) . .
C6 C7 C6 104.7(9) . 2_657
C2' C1' C5 120.4(15) . .
N4 C2' C1' 123.6(14) . .
N4 C3' C4' 122.4(14) . .
C5 C4' C3' 119.7(14) . .

loop_
_geom_bond_atom_site_label_1
_geom_bond_atom_site_label_2
_geom_bond_distance
_geom_bond_site_symmetry_2
Cu1 N1 1.925(6) .
Cu1 N4 1.942(6) 4_546
Cu1 Br1 2.4959(14) .
N1 C6 1.335(9) .
N1 N1 1.374(10) 2_657
N4 C2' 1.317(19) .
N4 C2 1.322(17) .
N4 C3 1.367(18) .
N4 C3' 1.383(18) .
N4 Cu1 1.942(6) 4_556
Br1 Cu1 2.4959(14) 2_657
C1 C2 1.386(19) .
C1 C5 1.400(17) .
C3 C4 1.36(2) .
C4 C5 1.405(17) .
C5 C4' 1.370(18) .
C5 C1' 1.383(17) .
C5 C6 1.461(8) .
C6 C7 1.387(10) .
C7 C6 1.387(9) 2_657
C1' C2' 1.38(2) .
C3' C4' 1.39(2) .
